data_7230623
loop_
_publ_author_name
'Gao, Yan-Li'
'Nishihara, Sadafumi'
'Inoue, Katsuya'

_publ_section_title
;
 Synthesis, crystal structures and magnetic properties of six coordination
 compounds constructed with pyridine iminomethyl--TEMPO radicals and
 [M(hfac)2] (M = CuII and MnII)
;
_journal_issue 21
_journal_name_full CrystEngComm
_journal_page_first 2961
_journal_paper_doi 10.1039/C8CE00061A
_journal_volume 20
_journal_year 2018
_chemical_formula_sum 'C25 H24 F12 Mn N3 O5'
_chemical_formula_weight 729.41
_space_group_crystal_system orthorhombic
_space_group_IT_number 61
_space_group_name_Hall '-P 2ac 2ab'
_space_group_name_H-M_alt 'P b c a'
_symmetry_space_group_name_Hall '-P 2ac 2ab'
_symmetry_space_group_name_H-M 'P b c a'
_atom_sites_solution_hydrogens geom
_audit_block_doi 10.5517/ccdc.csd.cc1yv510
_audit_creation_method SHELXL-2018/1
_audit_update_record
;
2018-04-03 deposited with the CCDC.
2018-05-11 downloaded from the CCDC.
;
_cell_angle_alpha 90
_cell_angle_beta 90
_cell_angle_gamma 90
_cell_formula_units_Z 8
_cell_length_a 18.4213(8)
_cell_length_b 18.1732(8)
_cell_length_c 19.0497(8)
_cell_measurement_reflns_used 9976
_cell_measurement_temperature 296(2)
_cell_measurement_theta_max 26.12
_cell_measurement_theta_min 3.08
_cell_volume 6377.3(5)
_computing_cell_refinement 'Bruker SAINT'
_computing_data_collection 'Bruker APEX2'
_computing_data_reduction 'Bruker SAINT'
_computing_molecular_graphics 'Bruker SHELXTL'
_computing_publication_material 'Bruker SHELXTL'
_computing_structure_refinement 'SHELXL-2018/1 (Sheldrick, 2018)'
_computing_structure_solution 'SHELXT 2014/4 (Sheldrick, 2014)'
_diffrn_ambient_temperature 296(2)
_diffrn_measured_fraction_theta_full 0.997
_diffrn_measured_fraction_theta_max 0.996
_diffrn_measurement_device_type 'Bruker APEX-II CCD'
_diffrn_measurement_method '\f and \w scans'
_diffrn_radiation_type MoK\a
_diffrn_radiation_wavelength 0.71073
_diffrn_reflns_av_R_equivalents 0.0335
_diffrn_reflns_av_unetI/netI 0.0152
_diffrn_reflns_Laue_measured_fraction_full 0.997
_diffrn_reflns_Laue_measured_fraction_max 0.996
_diffrn_reflns_limit_h_max 24
_diffrn_reflns_limit_h_min -24
_diffrn_reflns_limit_k_max 24
_diffrn_reflns_limit_k_min -24
_diffrn_reflns_limit_l_max 25
_diffrn_reflns_limit_l_min -25
_diffrn_reflns_number 133929
_diffrn_reflns_point_group_measured_fraction_full 0.997
_diffrn_reflns_point_group_measured_fraction_max 0.996
_diffrn_reflns_theta_full 25.242
_diffrn_reflns_theta_max 28.372
_diffrn_reflns_theta_min 3.077
_exptl_absorpt_coefficient_mu 0.522
_exptl_absorpt_correction_T_max 0.820
_exptl_absorpt_correction_T_min 0.769
_exptl_absorpt_correction_type multi-scan
_exptl_absorpt_process_details sadabs
_exptl_crystal_colour orange
_exptl_crystal_density_diffrn 1.519
_exptl_crystal_description block
_exptl_crystal_F_000 2944
_exptl_crystal_size_max 0.200
_exptl_crystal_size_mid 0.150
_exptl_crystal_size_min 0.130
_refine_diff_density_max 0.678
_refine_diff_density_min -1.016
_refine_diff_density_rms 0.072
_refine_ls_extinction_method none
_refine_ls_goodness_of_fit_ref 1.036
_refine_ls_hydrogen_treatment constr
_refine_ls_matrix_type full
_refine_ls_number_parameters 428
_refine_ls_number_reflns 7955
_refine_ls_number_restraints 31
_refine_ls_restrained_S_all 1.122
_refine_ls_R_factor_all 0.1044
_refine_ls_R_factor_gt 0.0740
_refine_ls_shift/su_max 0.000
_refine_ls_shift/su_mean 0.000
_refine_ls_structure_factor_coef Fsqd
_refine_ls_weighting_details 'w=1/[\s^2^(Fo^2^)+(0.1241P)^2^+6.7190P] where P=(Fo^2^+2Fc^2^)/3'
_refine_ls_weighting_scheme calc
_refine_ls_wR_factor_gt 0.2124
_refine_ls_wR_factor_ref 0.2461
_reflns_Friedel_coverage 0.000
_reflns_number_gt 5414
_reflns_number_total 7955
_reflns_threshold_expression 'I > 2\s(I)'
_cod_data_source_file c8ce00061a1.cif
_cod_data_source_block 4
_cod_depositor_comments 'Adding full bibliography for 7230622--7230627.cif.'
_cod_database_code 7230623
_shelx_shelxl_version_number 2018/1
_shelx_space_group_comment
;
The symmetry employed for this shelxl refinement is uniquely defined
by the following loop, which should always be used as a source of
symmetry information in preference to the above space-group names.
They are only intended as comments.
;
_shelx_estimated_absorpt_t_min 0.903
_shelx_estimated_absorpt_t_max 0.935

loop_
_space_group_symop_operation_xyz
'x, y, z'
'-x+1/2, -y, z+1/2'
'x+1/2, -y+1/2, -z'
'-x, y+1/2, -z+1/2'
'-x, -y, -z'
'x-1/2, y, -z-1/2'
'-x-1/2, y-1/2, z'
'x, -y-1/2, z-1/2'

loop_
_atom_site_label
_atom_site_type_symbol
_atom_site_fract_x
_atom_site_fract_y
_atom_site_fract_z
_atom_site_U_iso_or_equiv
_atom_site_adp_type
_atom_site_occupancy
_atom_site_site_symmetry_order
_atom_site_calc_flag
_atom_site_refinement_flags_posn
_atom_site_refinement_flags_adp
_atom_site_refinement_flags_occupancy
_atom_site_disorder_assembly
_atom_site_disorder_group
Mn1 Mn 0.21139(3) 0.37877(3) 0.22946(3) 0.05061(19) Uani 1 1 d . . . . .
F1 F 0.0017(3) 0.2779(2) 0.0503(2) 0.1536(17) Uani 1 1 d . . . . .
F3 F 0.0899(3) 0.2097(3) 0.0652(4) 0.195(3) Uani 1 1 d . . . . .
F4 F 0.0797(2) 0.5225(3) 0.0155(2) 0.1543(18) Uani 1 1 d . . . . .
F5 F 0.1849(7) 0.4986(7) -0.0042(7) 0.158(6) Uani 0.5 1 d . U P A -1
O4 O 0.13939(13) 0.43055(17) 0.30543(16) 0.0721(7) Uani 1 1 d . . . . .
F11 F 0.2204(3) 0.2071(3) 0.4390(3) 0.194(3) Uani 1 1 d . . . . .
F12 F 0.3192(3) 0.2383(3) 0.4020(3) 0.191(3) Uani 1 1 d . . . . .
F7 F 0.0812(3) 0.5390(3) 0.3736(3) 0.177(2) Uani 1 1 d . . . . .
F9 F 0.0410(3) 0.4580(4) 0.4326(4) 0.216(3) Uani 1 1 d . . . . .
F8 F 0.1376(3) 0.5096(4) 0.4630(3) 0.232(3) Uani 1 1 d . U . . .
O3 O 0.18169(15) 0.45434(14) 0.14880(16) 0.0712(7) Uani 1 1 d . . . . .
O2 O 0.13014(14) 0.31108(15) 0.17626(14) 0.0662(7) Uani 1 1 d . . . . .
O5 O 0.22861(14) 0.30380(14) 0.31416(13) 0.0626(6) Uani 1 1 d . . . . .
F10 F 0.2738(4) 0.2906(3) 0.4874(3) 0.204(3) Uani 1 1 d . U . . .
N2 N 0.49602(18) 0.66089(18) 0.32693(19) 0.0704(9) Uani 1 1 d . . . . .
O1 O 0.29337(15) 0.44983(17) 0.2681(2) 0.0855(10) Uani 1 1 d . . . . .
C8 C 0.4050(3) 0.4097(3) 0.3474(3) 0.1032(18) Uani 1 1 d . . . . .
H8A H 0.372313 0.425646 0.383595 0.155 Uiso 1 1 calc R U . . .
H8B H 0.450948 0.397086 0.367853 0.155 Uiso 1 1 calc R U . . .
H8C H 0.385046 0.367379 0.324173 0.155 Uiso 1 1 calc R U . . .
N3 N 0.30023(15) 0.32284(15) 0.16621(15) 0.0535(6) Uani 1 1 d . . . . .
C19 C 0.14116(19) 0.4463(2) 0.0970(2) 0.0647(9) Uani 1 1 d . . . . .
C18 C 0.1006(2) 0.3856(3) 0.0793(2) 0.0733(11) Uani 1 1 d . . . . .
H18 H 0.073356 0.386781 0.038218 0.088 Uiso 1 1 calc R U . . .
C17 C 0.0987(2) 0.3227(2) 0.12019(19) 0.0616(9) Uani 1 1 d . . . . .
C16 C 0.0516(3) 0.2587(3) 0.0945(3) 0.0867(13) Uani 1 1 d . . . . .
C20 C 0.1415(3) 0.5118(4) 0.0465(3) 0.1025(14) Uani 1 1 d . U . . .
C22 C 0.1451(2) 0.4262(3) 0.3697(3) 0.0767(12) Uani 1 1 d . . . . .
C23 C 0.1829(3) 0.3739(3) 0.4091(2) 0.0824(12) Uani 1 1 d . . . . .
H23 H 0.182768 0.377514 0.457787 0.099 Uiso 1 1 calc R U . . .
C24 C 0.2203(2) 0.3176(2) 0.3779(2) 0.0682(10) Uani 1 1 d . . . . .
C25 C 0.2579(4) 0.2641(3) 0.4273(3) 0.0998(16) Uani 1 1 d . . . . .
C21 C 0.1049(4) 0.4848(5) 0.4124(4) 0.131(3) Uani 1 1 d . . . . .
N1 N 0.34223(15) 0.49893(15) 0.27459(16) 0.0572(7) Uani 1 1 d . . . . .
C1 C 0.3266(3) 0.5732(2) 0.2477(4) 0.0962(17) Uani 1 1 d . . . . .
C2 C 0.3778(3) 0.6286(2) 0.2831(4) 0.0945(17) Uani 1 1 d . . . . .
H2A H 0.375451 0.674554 0.257347 0.113 Uiso 1 1 calc R U . . .
H2B H 0.360037 0.637998 0.330174 0.113 Uiso 1 1 calc R U . . .
C3 C 0.4554(2) 0.6054(2) 0.2879(2) 0.0649(9) Uani 1 1 d . . . . .
H3 H 0.476099 0.598861 0.240854 0.078 Uiso 1 1 calc R U . . .
C10 C 0.5531(2) 0.68642(19) 0.2997(2) 0.0603(8) Uani 1 1 d . . . . .
H10 H 0.568029 0.669436 0.255958 0.072 Uiso 1 1 calc R U . . .
C11 C 0.40346(18) 0.24269(18) 0.16389(18) 0.0549(8) Uani 1 1 d . . . . .
C4 C 0.4585(2) 0.5346(2) 0.3282(2) 0.0706(10) Uani 1 1 d . . . . .
H4A H 0.439763 0.543118 0.375068 0.085 Uiso 1 1 calc R U . . .
H4B H 0.508810 0.519633 0.332687 0.085 Uiso 1 1 calc R U . . .
C5 C 0.41543(19) 0.47130(19) 0.2945(2) 0.0603(8) Uani 1 1 d . . . . .
C9 C 0.4535(2) 0.4404(3) 0.2318(3) 0.1016(18) Uani 1 1 d . . . . .
H9A H 0.423723 0.403133 0.210613 0.152 Uiso 1 1 calc R U . . .
H9B H 0.498895 0.419291 0.245976 0.152 Uiso 1 1 calc R U . . .
H9C H 0.462158 0.479026 0.198407 0.152 Uiso 1 1 calc R U . . .
C7 C 0.3362(5) 0.5729(4) 0.1687(4) 0.165(4) Uani 1 1 d . . . . .
H7A H 0.386987 0.571765 0.157544 0.247 Uiso 1 1 calc R U . . .
H7B H 0.314723 0.616480 0.149219 0.247 Uiso 1 1 calc R U . . .
H7C H 0.312883 0.530238 0.149318 0.247 Uiso 1 1 calc R U . . .
C6 C 0.2488(3) 0.5912(3) 0.2681(6) 0.178(5) Uani 1 1 d . . . . .
H6A H 0.216175 0.559513 0.242956 0.268 Uiso 1 1 calc R U . . .
H6B H 0.238441 0.641531 0.256618 0.268 Uiso 1 1 calc R U . . .
H6C H 0.242611 0.583832 0.317660 0.268 Uiso 1 1 calc R U . . .
C14 C 0.3202(2) 0.3478(2) 0.10354(19) 0.0651(9) Uani 1 1 d . . . . .
H14 H 0.291555 0.383520 0.082240 0.078 Uiso 1 1 calc R U . . .
C13 C 0.3804(3) 0.3239(3) 0.0688(2) 0.0764(12) Uani 1 1 d . . . . .
H13 H 0.392744 0.343720 0.025417 0.092 Uiso 1 1 calc R U . . .
C12 C 0.4226(2) 0.2703(2) 0.0988(2) 0.0714(10) Uani 1 1 d . . . . .
H12 H 0.463523 0.252723 0.075733 0.086 Uiso 1 1 calc R U . . .
C15 C 0.34168(17) 0.27053(16) 0.19541(18) 0.0518(7) Uani 1 1 d . . . . .
H15 H 0.328222 0.252054 0.239041 0.062 Uiso 1 1 calc R U . . .
F2 F 0.0182(3) 0.2262(3) 0.1437(2) 0.190(3) Uani 1 1 d . . . . .
F13 F 0.1429(3) 0.5747(3) 0.0835(3) 0.1524(14) Uani 1 1 d . U . . .
F14 F 0.1993(6) 0.5350(8) 0.0265(9) 0.168(7) Uani 0.5 1 d . . P A 1

loop_
_atom_site_aniso_label
_atom_site_aniso_U_11
_atom_site_aniso_U_22
_atom_site_aniso_U_33
_atom_site_aniso_U_23
_atom_site_aniso_U_13
_atom_site_aniso_U_12
Mn1 0.0425(3) 0.0493(3) 0.0601(3) 0.0024(2) -0.0068(2) 0.00276(19)
F1 0.173(4) 0.145(3) 0.143(3) -0.003(3) -0.097(3) -0.039(3)
F3 0.181(4) 0.128(3) 0.277(6) -0.109(4) 0.020(5) -0.024(3)
F4 0.117(3) 0.187(4) 0.159(3) 0.106(3) -0.038(2) 0.002(3)
F5 0.156(10) 0.157(9) 0.162(9) 0.092(7) 0.110(8) 0.048(7)
O4 0.0478(13) 0.0895(19) 0.0789(19) -0.0121(15) -0.0054(12) 0.0127(13)
F11 0.233(6) 0.135(4) 0.213(5) 0.100(4) -0.028(4) -0.032(3)
F12 0.154(4) 0.237(6) 0.182(4) 0.115(4) 0.013(3) 0.089(4)
F7 0.175(4) 0.156(4) 0.201(5) -0.066(4) -0.020(4) 0.086(4)
F9 0.161(5) 0.260(7) 0.227(6) -0.033(5) 0.103(4) 0.060(4)
F8 0.213(5) 0.275(5) 0.207(4) -0.171(4) -0.099(4) 0.123(4)
O3 0.0683(16) 0.0605(15) 0.0847(18) 0.0137(13) -0.0176(14) 0.0031(12)
O2 0.0631(14) 0.0643(15) 0.0712(15) 0.0043(12) -0.0186(12) -0.0075(12)
O5 0.0695(15) 0.0539(13) 0.0645(15) 0.0062(11) 0.0016(12) 0.0006(11)
F10 0.312(6) 0.162(4) 0.138(3) -0.006(3) -0.121(4) 0.069(4)
N2 0.0684(19) 0.0616(18) 0.081(2) -0.0059(15) 0.0035(16) -0.0249(15)
O1 0.0537(15) 0.0590(16) 0.144(3) -0.0105(17) -0.0167(16) -0.0139(12)
C8 0.118(4) 0.065(3) 0.126(4) 0.019(3) -0.054(4) -0.030(3)
N3 0.0533(15) 0.0474(14) 0.0599(16) -0.0034(12) -0.0083(12) 0.0064(11)
C19 0.0494(18) 0.081(2) 0.064(2) 0.0200(18) -0.0005(16) 0.0096(17)
C18 0.065(2) 0.095(3) 0.059(2) 0.010(2) -0.0142(18) -0.006(2)
C17 0.0538(18) 0.073(2) 0.0582(19) -0.0078(17) -0.0060(15) 0.0016(17)
C16 0.099(3) 0.089(3) 0.072(3) -0.011(2) -0.023(3) -0.014(3)
C20 0.097(2) 0.1108(19) 0.100(2) 0.0312(15) -0.0069(17) 0.0018(17)
C22 0.051(2) 0.096(3) 0.083(3) -0.025(2) -0.0043(19) 0.006(2)
C23 0.082(3) 0.101(3) 0.064(2) -0.010(2) -0.003(2) 0.005(3)
C24 0.072(2) 0.071(2) 0.062(2) 0.0055(18) -0.0047(18) -0.0082(19)
C25 0.136(5) 0.092(4) 0.071(3) 0.024(3) -0.005(3) 0.006(4)
C21 0.090(4) 0.198(8) 0.104(4) -0.060(5) -0.015(4) 0.058(5)
N1 0.0434(13) 0.0477(14) 0.0805(19) -0.0092(13) -0.0030(13) -0.0074(11)
C1 0.068(3) 0.051(2) 0.170(5) 0.006(3) -0.039(3) -0.0043(19)
C2 0.073(3) 0.046(2) 0.165(5) -0.004(2) -0.020(3) -0.0096(18)
C3 0.062(2) 0.058(2) 0.074(2) -0.0045(17) -0.0009(18) -0.0216(17)
C10 0.0615(19) 0.0521(18) 0.067(2) 0.0022(16) -0.0025(17) -0.0126(16)
C11 0.0587(18) 0.0469(16) 0.0592(18) -0.0068(14) -0.0054(15) 0.0111(14)
C4 0.062(2) 0.064(2) 0.086(3) -0.0020(19) -0.017(2) -0.0151(17)
C5 0.0486(17) 0.0522(18) 0.080(2) -0.0060(17) -0.0075(16) -0.0055(14)
C9 0.056(2) 0.094(3) 0.155(5) -0.052(3) 0.021(3) -0.011(2)
C7 0.200(8) 0.127(5) 0.168(7) 0.083(5) -0.117(6) -0.081(6)
C6 0.060(3) 0.065(3) 0.411(14) -0.040(5) -0.050(5) 0.011(3)
C14 0.073(2) 0.062(2) 0.061(2) -0.0035(17) -0.0100(18) 0.0189(18)
C13 0.094(3) 0.084(3) 0.0508(19) 0.0033(19) 0.0037(19) 0.025(2)
C12 0.077(2) 0.077(2) 0.060(2) -0.0051(18) 0.0091(18) 0.027(2)
C15 0.0516(16) 0.0431(15) 0.0608(18) -0.0024(13) -0.0023(14) 0.0030(13)
F2 0.217(5) 0.227(5) 0.126(3) 0.034(3) -0.047(3) -0.161(5)
F13 0.1568(17) 0.1475(16) 0.1531(16) 0.0037(9) -0.0024(10) 0.0012(10)
F14 0.095(5) 0.180(12) 0.229(15) 0.142(11) -0.001(7) -0.037(7)

loop_
_atom_type_symbol
_atom_type_description
_atom_type_scat_dispersion_real
_atom_type_scat_dispersion_imag
_atom_type_scat_source
C C 0.0033 0.0016 'International Tables Vol C Tables 4.2.6.8 and 6.1.1.4'
H H 0.0000 0.0000 'International Tables Vol C Tables 4.2.6.8 and 6.1.1.4'
F F 0.0171 0.0103 'International Tables Vol C Tables 4.2.6.8 and 6.1.1.4'
Mn Mn 0.3368 0.7283 'International Tables Vol C Tables 4.2.6.8 and 6.1.1.4'
N N 0.0061 0.0033 'International Tables Vol C Tables 4.2.6.8 and 6.1.1.4'
O O 0.0106 0.0060 'International Tables Vol C Tables 4.2.6.8 and 6.1.1.4'

loop_
_citation_id
_citation_doi
_citation_year
1 10.1039/c8ce00061a 2018

loop_
_geom_angle_atom_site_label_1
_geom_angle_atom_site_label_2
_geom_angle_atom_site_label_3
_geom_angle
_geom_angle_site_symmetry_1
_geom_angle_site_symmetry_3
O1 Mn1 O3 92.32(12) . .
O1 Mn1 O5 91.19(12) . .
O3 Mn1 O5 173.48(11) . .
O1 Mn1 O4 86.56(12) . .
O3 Mn1 O4 92.54(12) . .
O5 Mn1 O4 82.18(11) . .
O1 Mn1 O2 172.63(13) . .
O3 Mn1 O2 81.53(10) . .
O5 Mn1 O2 95.33(10) . .
O4 Mn1 O2 97.71(11) . .
O1 Mn1 N3 86.76(12) . .
O3 Mn1 N3 95.21(11) . .
O5 Mn1 N3 90.47(10) . .
O4 Mn1 N3 169.96(10) . .
O2 Mn1 N3 89.74(11) . .
F14 F5 C20 64.2(12) . .
C22 O4 Mn1 125.5(3) . .
C19 O3 Mn1 130.4(3) . .
C17 O2 Mn1 128.8(3) . .
C24 O5 Mn1 126.0(3) . .
C10 N2 C3 118.1(4) . .
N1 O1 Mn1 164.7(3) . .
C5 C8 H8A 109.5 . .
C5 C8 H8B 109.5 . .
H8A C8 H8B 109.5 . .
C5 C8 H8C 109.5 . .
H8A C8 H8C 109.5 . .
H8B C8 H8C 109.5 . .
C14 N3 C15 117.2(3) . .
C14 N3 Mn1 121.5(2) . .
C15 N3 Mn1 120.5(2) . .
O3 C19 C18 127.9(4) . .
O3 C19 C20 113.8(4) . .
C18 C19 C20 118.2(4) . .
C19 C18 C17 122.6(4) . .
C19 C18 H18 118.7 . .
C17 C18 H18 118.7 . .
O2 C17 C18 128.2(4) . .
O2 C17 C16 114.3(4) . .
C18 C17 C16 117.5(4) . .
F2 C16 F3 105.7(6) . .
F2 C16 F1 105.2(5) . .
F3 C16 F1 107.3(5) . .
F2 C16 C17 113.1(4) . .
F3 C16 C17 111.1(5) . .
F1 C16 C17 113.8(4) . .
F14 C20 F5 43.6(9) . .
F14 C20 F4 125.4(8) . .
F5 C20 F4 103.5(9) . .
F14 C20 F13 81.4(9) . .
F5 C20 F13 123.1(8) . .
F4 C20 F13 97.3(5) . .
F14 C20 C19 118.3(8) . .
F5 C20 C19 109.4(7) . .
F4 C20 C19 113.5(5) . .
F13 C20 C19 109.4(5) . .
O4 C22 C23 128.4(4) . .
O4 C22 C21 116.2(5) . .
C23 C22 C21 115.5(5) . .
C24 C23 C22 121.8(4) . .
C24 C23 H23 119.1 . .
C22 C23 H23 119.1 . .
O5 C24 C23 129.3(4) . .
O5 C24 C25 114.6(4) . .
C23 C24 C25 116.1(4) . .
F11 C25 F10 106.1(6) . .
F11 C25 F12 104.0(6) . .
F10 C25 F12 105.4(7) . .
F11 C25 C24 112.6(6) . .
F10 C25 C24 114.7(5) . .
F12 C25 C24 113.2(4) . .
F8 C21 F7 109.4(8) . .
F8 C21 F9 110.0(7) . .
F7 C21 F9 98.3(5) . .
F8 C21 C22 115.9(5) . .
F7 C21 C22 112.7(6) . .
F9 C21 C22 109.1(7) . .
O1 N1 C1 118.1(3) . .
O1 N1 C5 115.4(3) . .
C1 N1 C5 125.1(3) . .
N1 C1 C7 108.7(5) . .
N1 C1 C6 107.0(5) . .
C7 C1 C6 111.4(6) . .
N1 C1 C2 109.2(4) . .
C7 C1 C2 111.6(5) . .
C6 C1 C2 109.0(5) . .
C3 C2 C1 115.4(4) . .
C3 C2 H2A 108.4 . .
C1 C2 H2A 108.4 . .
C3 C2 H2B 108.4 . .
C1 C2 H2B 108.4 . .
H2A C2 H2B 107.5 . .
N2 C3 C2 109.0(3) . .
N2 C3 C4 108.2(3) . .
C2 C3 C4 108.0(3) . .
N2 C3 H3 110.5 . .
C2 C3 H3 110.5 . .
C4 C3 H3 110.5 . .
N2 C10 C11 121.0(4) . 4_655
N2 C10 H10 119.5 . .
C11 C10 H10 119.5 4_655 .
C12 C11 C15 117.8(3) . .
C12 C11 C10 122.4(3) . 4_645
C15 C11 C10 119.8(3) . 4_645
C3 C4 C5 114.1(3) . .
C3 C4 H4A 108.7 . .
C5 C4 H4A 108.7 . .
C3 C4 H4B 108.7 . .
C5 C4 H4B 108.7 . .
H4A C4 H4B 107.6 . .
N1 C5 C9 110.3(4) . .
N1 C5 C8 107.6(3) . .
C9 C5 C8 108.3(4) . .
N1 C5 C4 108.8(3) . .
C9 C5 C4 111.9(3) . .
C8 C5 C4 109.9(3) . .
C5 C9 H9A 109.5 . .
C5 C9 H9B 109.5 . .
H9A C9 H9B 109.5 . .
C5 C9 H9C 109.5 . .
H9A C9 H9C 109.5 . .
H9B C9 H9C 109.5 . .
C1 C7 H7A 109.5 . .
C1 C7 H7B 109.5 . .
H7A C7 H7B 109.5 . .
C1 C7 H7C 109.5 . .
H7A C7 H7C 109.5 . .
H7B C7 H7C 109.5 . .
C1 C6 H6A 109.5 . .
C1 C6 H6B 109.5 . .
H6A C6 H6B 109.5 . .
C1 C6 H6C 109.5 . .
H6A C6 H6C 109.5 . .
H6B C6 H6C 109.5 . .
N3 C14 C13 123.6(3) . .
N3 C14 H14 118.2 . .
C13 C14 H14 118.2 . .
C14 C13 C12 119.0(4) . .
C14 C13 H13 120.5 . .
C12 C13 H13 120.5 . .
C13 C12 C11 119.2(4) . .
C13 C12 H12 120.4 . .
C11 C12 H12 120.4 . .
N3 C15 C11 123.2(3) . .
N3 C15 H15 118.4 . .
C11 C15 H15 118.4 . .
F5 F14 C20 72.2(10) . .

loop_
_geom_bond_atom_site_label_1
_geom_bond_atom_site_label_2
_geom_bond_distance
_geom_bond_site_symmetry_2
Mn1 O1 2.119(3) .
Mn1 O3 2.132(3) .
Mn1 O5 2.135(2) .
Mn1 O4 2.177(3) .
Mn1 O2 2.187(2) .
Mn1 N3 2.272(3) .
F1 C16 1.296(6) .
F3 C16 1.267(7) .
F4 C20 1.298(6) .
F5 F14 0.92(2) .
F5 C20 1.277(12) .
O4 C22 1.232(5) .
F11 C25 1.265(7) .
F12 C25 1.315(8) .
F7 C21 1.307(9) .
F9 C21 1.330(10) .
F8 C21 1.223(7) .
O3 C19 1.247(5) .
O2 C17 1.233(4) .
O5 C24 1.250(5) .
F10 C25 1.276(7) .
N2 C10 1.261(5) .
N2 C3 1.460(5) .
O1 N1 1.274(4) .
C8 C5 1.518(6) .
C8 H8A 0.9600 .
C8 H8B 0.9600 .
C8 H8C 0.9600 .
N3 C14 1.329(5) .
N3 C15 1.340(4) .
C19 C18 1.374(6) .
C19 C20 1.531(7) .
C18 C17 1.383(6) .
C18 H18 0.9300 .
C17 C16 1.532(6) .
C16 F2 1.267(6) .
C20 F14 1.206(11) .
C20 F13 1.344(8) .
C22 C23 1.395(7) .
C22 C21 1.530(7) .
C23 C24 1.368(6) .
C23 H23 0.9300 .
C24 C25 1.521(7) .
N1 C1 1.472(5) .
N1 C5 1.488(4) .
C1 C7 1.514(10) .
C1 C6 1.522(9) .
C1 C2 1.534(6) .
C2 C3 1.494(6) .
C2 H2A 0.9700 .
C2 H2B 0.9700 .
C3 C4 1.499(6) .
C3 H3 0.9800 .
C10 C11 1.472(5) 4_655
C10 H10 0.9300 .
C11 C12 1.382(5) .
C11 C15 1.383(5) .
C4 C5 1.537(5) .
C4 H4A 0.9700 .
C4 H4B 0.9700 .
C5 C9 1.495(6) .
C9 H9A 0.9600 .
C9 H9B 0.9600 .
C9 H9C 0.9600 .
C7 H7A 0.9600 .
C7 H7B 0.9600 .
C7 H7C 0.9600 .
C6 H6A 0.9600 .
C6 H6B 0.9600 .
C6 H6C 0.9600 .
C14 C13 1.362(6) .
C14 H14 0.9300 .
C13 C12 1.371(6) .
C13 H13 0.9300 .
C12 H12 0.9300 .
C15 H15 0.9300 .

loop_
_geom_torsion_atom_site_label_1
_geom_torsion_atom_site_label_2
_geom_torsion_atom_site_label_3
_geom_torsion_atom_site_label_4
_geom_torsion
_geom_torsion_site_symmetry_1
_geom_torsion_site_symmetry_4
Mn1 O3 C19 C18 3.7(6) . .
Mn1 O3 C19 C20 -172.9(3) . .
O3 C19 C18 C17 1.4(7) . .
C20 C19 C18 C17 177.8(4) . .
Mn1 O2 C17 C18 -7.5(6) . .
Mn1 O2 C17 C16 173.0(3) . .
C19 C18 C17 O2 0.9(7) . .
C19 C18 C17 C16 -179.7(4) . .
O2 C17 C16 F2 38.7(7) . .
C18 C17 C16 F2 -140.8(5) . .
O2 C17 C16 F3 -80.0(6) . .
C18 C17 C16 F3 100.6(6) . .
O2 C17 C16 F1 158.7(5) . .
C18 C17 C16 F1 -20.7(7) . .
F14 F5 C20 F4 127.7(15) . .
F14 F5 C20 F13 19.4(18) . .
F14 F5 C20 C19 -111.1(14) . .
O3 C19 C20 F14 50.6(12) . .
C18 C19 C20 F14 -126.3(11) . .
O3 C19 C20 F5 97.5(10) . .
C18 C19 C20 F5 -79.4(10) . .
O3 C19 C20 F4 -147.4(5) . .
C18 C19 C20 F4 35.7(7) . .
O3 C19 C20 F13 -40.0(6) . .
C18 C19 C20 F13 143.1(5) . .
Mn1 O4 C22 C23 -19.5(7) . .
Mn1 O4 C22 C21 161.4(4) . .
O4 C22 C23 C24 -0.3(8) . .
C21 C22 C23 C24 178.8(5) . .
Mn1 O5 C24 C23 17.6(6) . .
Mn1 O5 C24 C25 -161.8(3) . .
C22 C23 C24 O5 1.6(8) . .
C22 C23 C24 C25 -179.0(5) . .
O5 C24 C25 F11 -84.1(7) . .
C23 C24 C25 F11 96.4(6) . .
O5 C24 C25 F10 154.5(6) . .
C23 C24 C25 F10 -25.0(8) . .
O5 C24 C25 F12 33.5(7) . .
C23 C24 C25 F12 -146.0(6) . .
O4 C22 C21 F8 -139.0(8) . .
C23 C22 C21 F8 41.8(11) . .
O4 C22 C21 F7 -11.9(9) . .
C23 C22 C21 F7 168.9(6) . .
O4 C22 C21 F9 96.2(8) . .
C23 C22 C21 F9 -83.0(7) . .
Mn1 O1 N1 C1 48.2(11) . .
Mn1 O1 N1 C5 -118.9(9) . .
O1 N1 C1 C7 -78.4(5) . .
C5 N1 C1 C7 87.3(5) . .
O1 N1 C1 C6 41.9(7) . .
C5 N1 C1 C6 -152.4(5) . .
O1 N1 C1 C2 159.7(4) . .
C5 N1 C1 C2 -34.6(7) . .
N1 C1 C2 C3 44.6(7) . .
C7 C1 C2 C3 -75.5(6) . .
C6 C1 C2 C3 161.1(6) . .
C10 N2 C3 C2 -128.2(5) . .
C10 N2 C3 C4 114.5(4) . .
C1 C2 C3 N2 -176.0(5) . .
C1 C2 C3 C4 -58.6(6) . .
C3 N2 C10 C11 179.8(3) . 4_655
N2 C3 C4 C5 177.9(3) . .
C2 C3 C4 C5 60.0(5) . .
O1 N1 C5 C9 79.2(4) . .
C1 N1 C5 C9 -86.8(5) . .
O1 N1 C5 C8 -38.7(5) . .
C1 N1 C5 C8 155.3(5) . .
O1 N1 C5 C4 -157.7(3) . .
C1 N1 C5 C4 36.2(6) . .
C3 C4 C5 N1 -47.4(5) . .
C3 C4 C5 C9 74.8(5) . .
C3 C4 C5 C8 -165.0(4) . .
C15 N3 C14 C13 -1.1(6) . .
Mn1 N3 C14 C13 169.0(3) . .
N3 C14 C13 C12 1.2(7) . .
C14 C13 C12 C11 -0.9(7) . .
C15 C11 C12 C13 0.5(6) . .
C10 C11 C12 C13 -178.5(4) 4_645 .
C14 N3 C15 C11 0.6(5) . .
Mn1 N3 C15 C11 -169.5(2) . .
C12 C11 C15 N3 -0.4(5) . .
C10 C11 C15 N3 178.6(3) 4_645 .
F4 C20 F14 F5 -70.7(18) . .
F13 C20 F14 F5 -163.6(15) . .
C19 C20 F14 F5 88.9(16) . .
